data_1518680
loop_
_publ_author_name
'Chen, Min'
'Zou, Wenping'
'Cai, Zhengguo'
'Chen, Changle'

_publ_section_title
;
 Norbornene homopolymerization and copolymerization with ethylene by
 phosphine-sulfonate nickel catalysts
;
_journal_issue 14
_journal_name_full 'Polym. Chem.'
_journal_page_first 2669
_journal_paper_doi 10.1039/C5PY00010F
_journal_volume 6
_journal_year 2015
_chemical_formula_sum 'C21 H31 Ni O3 P S'
_chemical_formula_weight 453.20
_chemical_name_systematic '[(o-Cy2PC6H4SO3)Ni(allyl)] (1c)'
_chemical_properties_physical 'Air-sensitive, Moisture-sensitive'
_space_group_crystal_system monoclinic
_space_group_IT_number 14
_space_group_name_Hall '-P 2yn'
_space_group_name_H-M_alt 'P 1 21/n 1'
_symmetry_space_group_name_Hall '-P 2yn'
_symmetry_space_group_name_H-M 'P 1 21/n 1'
_atom_sites_solution_hydrogens geom
_audit_creation_method SHELXL-2013
_audit_update_record
;
2015-01-04 deposited with the CCDC.
2015-02-04 downloaded from the CCDC.
;
_cell_angle_alpha 90
_cell_angle_beta 95.255(3)
_cell_angle_gamma 90
_cell_formula_units_Z 4
_cell_length_a 9.5684(3)
_cell_length_b 16.3520(5)
_cell_length_c 13.9609(4)
_cell_measurement_reflns_used 4810
_cell_measurement_temperature 290(2)
_cell_measurement_theta_max 29.1456
_cell_measurement_theta_min 3.1781
_cell_volume 2175.18(11)
_computing_cell_refinement 'CrysAlisPro (Agilent Technologies)'
_computing_data_collection 'CrysAlisPro (Agilent Technologies)'
_computing_data_reduction 'CrysAlisPro (Agilent Technologies)'
_computing_molecular_graphics 'Ortep-3 (L. J. Farrugia, 2001)'
_computing_publication_material SHELXL-2013
_computing_structure_refinement 'SHELXL-2013 (Sheldrick, 2013)'
_computing_structure_solution 'SHELXS-97 (Sheldrick, 1997)'
_diffrn_ambient_temperature 290(2)
_diffrn_detector_area_resol_mean 15.9149
_diffrn_measured_fraction_theta_full 0.997
_diffrn_measured_fraction_theta_max 0.998
_diffrn_measurement_device_type 'Gemini S Ultra, Agilent Technologies'
_diffrn_measurement_method '\w scans'
_diffrn_radiation_type MoK\a
_diffrn_radiation_wavelength 0.71073
_diffrn_reflns_av_R_equivalents 0.0224
_diffrn_reflns_av_unetI/netI 0.0245
_diffrn_reflns_Laue_measured_fraction_full 0.997
_diffrn_reflns_Laue_measured_fraction_max 0.998
_diffrn_reflns_limit_h_max 11
_diffrn_reflns_limit_h_min -11
_diffrn_reflns_limit_k_max 19
_diffrn_reflns_limit_k_min -20
_diffrn_reflns_limit_l_max 17
_diffrn_reflns_limit_l_min -17
_diffrn_reflns_number 13781
_diffrn_reflns_point_group_measured_fraction_full 0.997
_diffrn_reflns_point_group_measured_fraction_max 0.998
_diffrn_reflns_theta_full 25.242
_diffrn_reflns_theta_max 26.372
_diffrn_reflns_theta_min 3.184
_diffrn_source 'Enhance (Mo) X-ray Source'
_exptl_absorpt_coefficient_mu 1.080
_exptl_absorpt_correction_T_max 1.00000
_exptl_absorpt_correction_T_min 0.86359
_exptl_absorpt_correction_type multi-scan
_exptl_absorpt_process_details
;
CrysAlisPro, Agilent Technologies,
Version 1.171.36.21 (release 14-08-2012 CrysAlis171 .NET)
(compiled Sep 14 2012,17:21:16)
Empirical absorption correction using spherical harmonics,
 implemented in SCALE3 ABSPACK scaling algorithm.
;
_exptl_crystal_colour yellow
_exptl_crystal_density_diffrn 1.384
_exptl_crystal_F_000 960
_exptl_crystal_recrystallization_method 'Re-crystallisation from solvent: Toluene/Hexane'
_exptl_crystal_size_max 0.360
_exptl_crystal_size_mid 0.320
_exptl_crystal_size_min 0.290
_refine_diff_density_max 0.471
_refine_diff_density_min -0.318
_refine_diff_density_rms 0.048
_refine_ls_extinction_method none
_refine_ls_goodness_of_fit_ref 1.032
_refine_ls_hydrogen_treatment constr
_refine_ls_matrix_type full
_refine_ls_number_parameters 244
_refine_ls_number_reflns 4436
_refine_ls_number_restraints 1
_refine_ls_restrained_S_all 1.033
_refine_ls_R_factor_all 0.0418
_refine_ls_R_factor_gt 0.0332
_refine_ls_shift/su_max 0.001
_refine_ls_shift/su_mean 0.000
_refine_ls_structure_factor_coef Fsqd
_refine_ls_weighting_details 'w=1/[\s^2^(Fo^2^)+(0.0407P)^2^+0.9582P] where P=(Fo^2^+2Fc^2^)/3'
_refine_ls_weighting_scheme calc
_refine_ls_wR_factor_gt 0.0814
_refine_ls_wR_factor_ref 0.0859
_reflns_Friedel_coverage 0.000
_reflns_number_gt 3757
_reflns_number_total 4436
_reflns_threshold_expression 'I > 2\s(I)'
_cod_data_source_file c5py00010f2.cif
_cod_data_source_block shelxl
_cod_depositor_comments 'Adding full bibliography for 1518680--1518681.cif.'
_cod_database_code 1518680
_shelx_space_group_comment
;
The symmetry employed for this shelxl refinement is uniquely defined
by the following loop, which should always be used as a source of
symmetry information in preference to the above space-group names.
They are only intended as comments.
;
_shelx_estimated_absorpt_t_min 0.697
_shelx_estimated_absorpt_t_max 0.745
_shelxl_version_number 2013-4

loop_
_space_group_symop_operation_xyz
'x, y, z'
'-x+1/2, y+1/2, -z+1/2'
'-x, -y, -z'
'x-1/2, -y-1/2, z-1/2'

loop_
_atom_site_label
_atom_site_type_symbol
_atom_site_fract_x
_atom_site_fract_y
_atom_site_fract_z
_atom_site_U_iso_or_equiv
_atom_site_adp_type
_atom_site_occupancy
_atom_site_site_symmetry_order
_atom_site_calc_flag
_atom_site_refinement_flags_posn
_atom_site_refinement_flags_adp
Ni1 Ni 0.63566(3) 0.24274(2) 0.69255(2) 0.03702(10) Uani 1 1 d . .
P1 P 0.83396(5) 0.18719(3) 0.65676(4) 0.02980(12) Uani 1 1 d . U
S1 S 0.80252(7) 0.39084(3) 0.69115(4) 0.04926(16) Uani 1 1 d . .
O1 O 0.67275(17) 0.35092(9) 0.64804(12) 0.0501(4) Uani 1 1 d . .
O3 O 0.7996(2) 0.47663(10) 0.66936(16) 0.0768(6) Uani 1 1 d . .
O2 O 0.8322(2) 0.36945(12) 0.79066(12) 0.0670(5) Uani 1 1 d . .
C15 C 0.7302(3) 0.10326(15) 0.37712(16) 0.0508(6) Uani 1 1 d . .
H15A H 0.6794 0.1307 0.3230 0.061 Uiso 1 1 calc R U
H15B H 0.8235 0.0906 0.3595 0.061 Uiso 1 1 calc R U
C2 C 0.9593(2) 0.26480(12) 0.61677(14) 0.0341(4) Uani 1 1 d . U
C3 C 1.0720(2) 0.23818(14) 0.56868(17) 0.0443(5) Uani 1 1 d . .
H3 H 1.0859 0.1824 0.5604 0.053 Uiso 1 1 calc R U
C7 C 0.9275(2) 0.12926(12) 0.75596(14) 0.0342(4) Uani 1 1 d . .
H7 H 0.8616 0.0873 0.7740 0.041 Uiso 1 1 calc R U
C14 C 0.7416(2) 0.16031(13) 0.46397(15) 0.0428(5) Uani 1 1 d . .
H14A H 0.6485 0.1779 0.4773 0.051 Uiso 1 1 calc R U
H14B H 0.7951 0.2085 0.4497 0.051 Uiso 1 1 calc R U
C18 C 0.7331(3) 0.03929(13) 0.57346(16) 0.0481(6) Uani 1 1 d . .
H18A H 0.7812 0.0113 0.6282 0.058 Uiso 1 1 calc R U
H18B H 0.6397 0.0535 0.5896 0.058 Uiso 1 1 calc R U
C16 C 0.6552(3) 0.02451(17) 0.39779(18) 0.0577(7) Uani 1 1 d . .
H16A H 0.5579 0.0364 0.4066 0.069 Uiso 1 1 calc R U
H16B H 0.6569 -0.0119 0.3431 0.069 Uiso 1 1 calc R U
C13 C 0.8133(2) 0.11724(11) 0.55237(13) 0.0320(4) Uani 1 1 d . .
H13 H 0.9074 0.1010 0.5372 0.038 Uiso 1 1 calc R U
C10 C 1.1454(3) 0.08673(18) 0.91061(19) 0.0644(7) Uani 1 1 d . .
H10A H 1.1763 0.0529 0.9656 0.077 Uiso 1 1 calc R U
H10B H 1.2197 0.1253 0.9006 0.077 Uiso 1 1 calc R U
C1 C 0.9407(2) 0.34799(13) 0.62906(15) 0.0423(5) Uani 1 1 d . .
C17 C 0.7222(3) -0.01734(15) 0.48614(18) 0.0575(7) Uani 1 1 d . .
H17A H 0.8154 -0.0357 0.4741 0.069 Uiso 1 1 calc R U
H17B H 0.6673 -0.0651 0.4998 0.069 Uiso 1 1 calc R U
C5 C 1.1444(3) 0.37584(18) 0.5449(2) 0.0692(8) Uani 1 1 d . .
H5 H 1.2058 0.4131 0.5207 0.083 Uiso 1 1 calc R U
C6 C 1.0339(3) 0.40312(16) 0.5925(2) 0.0612(7) Uani 1 1 d . .
H6 H 1.0210 0.4590 0.6005 0.073 Uiso 1 1 calc R U
C4 C 1.1638(3) 0.29344(18) 0.53302(19) 0.0582(7) Uani 1 1 d . .
H4 H 1.2386 0.2747 0.5010 0.070 Uiso 1 1 calc R U
C8 C 1.0603(3) 0.08348(16) 0.73431(17) 0.0529(6) Uani 1 1 d . .
H8A H 1.1309 0.1223 0.7180 0.063 Uiso 1 1 calc R U
H8B H 1.0392 0.0475 0.6796 0.063 Uiso 1 1 calc R U
C9 C 1.1173(3) 0.03311(18) 0.82184(18) 0.0631(7) Uani 1 1 d . .
H9A H 1.0498 -0.0089 0.8344 0.076 Uiso 1 1 calc R U
H9B H 1.2036 0.0063 0.8080 0.076 Uiso 1 1 calc R U
C12 C 0.9567(3) 0.18355(15) 0.84455(16) 0.0504(6) Uani 1 1 d . .
H12A H 1.0242 0.2254 0.8316 0.060 Uiso 1 1 calc R U
H12B H 0.8707 0.2104 0.8589 0.060 Uiso 1 1 calc R U
C11 C 1.0139(3) 0.13290(18) 0.93074(17) 0.0642(7) Uani 1 1 d . .
H11A H 1.0350 0.1687 0.9856 0.077 Uiso 1 1 calc R U
H11B H 0.9428 0.0943 0.9470 0.077 Uiso 1 1 calc R U
C21 C 0.4478(3) 0.2755(2) 0.7410(3) 0.0755(9) Uani 1 1 d . .
H21A H 0.4491 0.2902 0.8084 0.091 Uiso 1 1 calc R U
H21B H 0.3859 0.3091 0.6985 0.091 Uiso 1 1 calc R U
C19 C 0.5619(3) 0.14588(17) 0.7574(2) 0.0575(6) Uani 1 1 d . .
H19A H 0.5725 0.0934 0.7266 0.069 Uiso 1 1 calc R U
H19B H 0.5788 0.1440 0.8269 0.069 Uiso 1 1 calc R U
C20 C 0.4525(3) 0.19427(19) 0.7201(3) 0.0709(8) Uani 1 1 d . .
H20 H 0.3900 0.1732 0.6662 0.085 Uiso 1 1 calc R U

loop_
_atom_site_aniso_label
_atom_site_aniso_U_11
_atom_site_aniso_U_22
_atom_site_aniso_U_33
_atom_site_aniso_U_23
_atom_site_aniso_U_13
_atom_site_aniso_U_12
Ni1 0.03518(16) 0.03673(17) 0.03912(16) -0.00609(11) 0.00332(12) 0.00613(11)
P1 0.0325(3) 0.0259(3) 0.0313(3) -0.00205(19) 0.0046(2) 0.00111(19)
S1 0.0633(4) 0.0300(3) 0.0532(3) -0.0117(2) -0.0016(3) 0.0044(3)
O1 0.0519(9) 0.0362(8) 0.0605(10) -0.0017(7) -0.0038(8) 0.0089(7)
O3 0.0953(15) 0.0279(9) 0.1064(16) -0.0126(10) 0.0048(13) 0.0039(9)
O2 0.0835(13) 0.0693(13) 0.0467(10) -0.0206(9) -0.0020(9) 0.0118(10)
C15 0.0595(15) 0.0555(15) 0.0366(12) -0.0071(10) 0.0011(11) -0.0101(12)
C2 0.0338(10) 0.0378(11) 0.0300(10) -0.0047(8) -0.0003(8) -0.0033(8)
C3 0.0444(12) 0.0426(13) 0.0464(13) -0.0005(10) 0.0075(10) -0.0061(10)
C7 0.0363(10) 0.0326(10) 0.0337(10) 0.0021(8) 0.0032(8) 0.0028(8)
C14 0.0502(12) 0.0376(12) 0.0394(11) -0.0016(9) -0.0012(10) -0.0001(10)
C18 0.0666(15) 0.0342(12) 0.0457(12) -0.0050(10) 0.0162(12) -0.0128(11)
C16 0.0587(15) 0.0638(16) 0.0520(14) -0.0220(13) 0.0123(12) -0.0242(13)
C13 0.0355(10) 0.0281(10) 0.0332(10) -0.0046(8) 0.0065(8) -0.0012(8)
C10 0.0663(17) 0.0700(18) 0.0532(15) 0.0068(13) -0.0144(13) 0.0165(14)
C1 0.0492(12) 0.0357(11) 0.0408(12) -0.0024(9) -0.0034(10) -0.0082(10)
C17 0.0779(18) 0.0374(13) 0.0605(15) -0.0158(12) 0.0250(14) -0.0200(12)
C5 0.0741(19) 0.0636(18) 0.0718(18) 0.0058(15) 0.0165(16) -0.0333(15)
C6 0.0759(18) 0.0384(13) 0.0684(17) 0.0005(12) 0.0020(15) -0.0207(13)
C4 0.0523(15) 0.0676(18) 0.0570(15) 0.0011(13) 0.0173(12) -0.0157(13)
C8 0.0532(14) 0.0631(16) 0.0424(12) 0.0013(11) 0.0048(11) 0.0243(12)
C9 0.0710(18) 0.0639(17) 0.0528(14) 0.0035(13) -0.0038(13) 0.0343(14)
C12 0.0590(15) 0.0500(14) 0.0404(12) -0.0064(10) -0.0051(11) 0.0146(11)
C11 0.083(2) 0.0718(18) 0.0359(12) -0.0031(12) -0.0047(13) 0.0209(15)
C21 0.0540(16) 0.080(2) 0.097(2) -0.0126(18) 0.0301(17) 0.0190(15)
C19 0.0539(14) 0.0588(16) 0.0628(16) 0.0056(13) 0.0218(13) 0.0011(12)
C20 0.0443(14) 0.074(2) 0.098(2) 0.0014(17) 0.0233(15) 0.0013(13)

loop_
_atom_type_symbol
_atom_type_description
_atom_type_scat_dispersion_real
_atom_type_scat_dispersion_imag
_atom_type_scat_source
C C 0.0033 0.0016 'International Tables Vol C Tables 4.2.6.8 and 6.1.1.4'
H H 0.0000 0.0000 'International Tables Vol C Tables 4.2.6.8 and 6.1.1.4'
O O 0.0106 0.0060 'International Tables Vol C Tables 4.2.6.8 and 6.1.1.4'
S S 0.1246 0.1234 'International Tables Vol C Tables 4.2.6.8 and 6.1.1.4'
Ni Ni 0.3393 1.1124 'International Tables Vol C Tables 4.2.6.8 and 6.1.1.4'
P P 0.1023 0.0942 'International Tables Vol C Tables 4.2.6.8 and 6.1.1.4'

loop_
_geom_angle_atom_site_label_1
_geom_angle_atom_site_label_2
_geom_angle_atom_site_label_3
_geom_angle
O1 Ni1 C19 165.24(9)
O1 Ni1 C20 128.41(10)
C19 Ni1 C20 40.46(11)
O1 Ni1 C21 93.42(11)
C19 Ni1 C21 72.48(12)
C20 Ni1 C21 39.35(12)
O1 Ni1 P1 96.78(5)
C19 Ni1 P1 97.13(8)
C20 Ni1 P1 132.15(9)
C21 Ni1 P1 169.43(10)
C7 P1 C13 106.51(9)
C7 P1 C2 107.08(9)
C13 P1 C2 102.12(9)
C7 P1 Ni1 114.28(7)
C13 P1 Ni1 113.70(7)
C2 P1 Ni1 112.20(7)
O3 S1 O2 116.20(12)
O3 S1 O1 110.20(11)
O2 S1 O1 111.74(12)
O3 S1 C1 106.32(12)
O2 S1 C1 106.48(11)
O1 S1 C1 105.07(10)
S1 O1 Ni1 116.60(9)
C16 C15 C14 111.66(19)
C16 C15 H15A 109.3
C14 C15 H15A 109.3
C16 C15 H15B 109.3
C14 C15 H15B 109.3
H15A C15 H15B 107.9
C1 C2 C3 118.7(2)
C1 C2 P1 122.56(16)
C3 C2 P1 118.63(16)
C4 C3 C2 121.0(2)
C4 C3 H3 119.5
C2 C3 H3 119.5
C12 C7 C8 110.56(18)
C12 C7 P1 110.51(14)
C8 C7 P1 117.31(14)
C12 C7 H7 105.9
C8 C7 H7 105.9
P1 C7 H7 105.9
C15 C14 C13 110.75(18)
C15 C14 H14A 109.5
C13 C14 H14A 109.5
C15 C14 H14B 109.5
C13 C14 H14B 109.5
H14A C14 H14B 108.1
C17 C18 C13 110.49(18)
C17 C18 H18A 109.6
C13 C18 H18A 109.6
C17 C18 H18B 109.6
C13 C18 H18B 109.6
H18A C18 H18B 108.1
C17 C16 C15 111.7(2)
C17 C16 H16A 109.3
C15 C16 H16A 109.3
C17 C16 H16B 109.3
C15 C16 H16B 109.3
H16A C16 H16B 107.9
C14 C13 C18 110.06(18)
C14 C13 P1 111.05(13)
C18 C13 P1 112.51(14)
C14 C13 H13 107.7
C18 C13 H13 107.7
P1 C13 H13 107.7
C11 C10 C9 110.5(2)
C11 C10 H10A 109.6
C9 C10 H10A 109.6
C11 C10 H10B 109.6
C9 C10 H10B 109.6
H10A C10 H10B 108.1
C2 C1 C6 119.7(2)
C2 C1 S1 123.60(17)
C6 C1 S1 116.68(19)
C16 C17 C18 111.8(2)
C16 C17 H17A 109.2
C18 C17 H17A 109.2
C16 C17 H17B 109.2
C18 C17 H17B 109.2
H17A C17 H17B 107.9
C4 C5 C6 119.7(2)
C4 C5 H5 120.1
C6 C5 H5 120.1
C5 C6 C1 120.8(2)
C5 C6 H6 119.6
C1 C6 H6 119.6
C5 C4 C3 120.0(3)
C5 C4 H4 120.0
C3 C4 H4 120.0
C7 C8 C9 110.31(19)
C7 C8 H8A 109.6
C9 C8 H8A 109.6
C7 C8 H8B 109.6
C9 C8 H8B 109.6
H8A C8 H8B 108.1
C10 C9 C8 111.3(2)
C10 C9 H9A 109.4
C8 C9 H9A 109.4
C10 C9 H9B 109.4
C8 C9 H9B 109.4
H9A C9 H9B 108.0
C11 C12 C7 110.49(19)
C11 C12 H12A 109.6
C7 C12 H12A 109.6
C11 C12 H12B 109.6
C7 C12 H12B 109.6
H12A C12 H12B 108.1
C10 C11 C12 111.7(2)
C10 C11 H11A 109.3
C12 C11 H11A 109.3
C10 C11 H11B 109.3
C12 C11 H11B 109.3
H11A C11 H11B 107.9
C20 C21 Ni1 68.09(15)
C20 C21 H21A 116.9
Ni1 C21 H21A 116.9
C20 C21 H21B 116.9
Ni1 C21 H21B 116.9
H21A C21 H21B 113.9
C20 C19 Ni1 70.04(16)
C20 C19 H19A 116.6
Ni1 C19 H19A 116.6
C20 C19 H19B 116.6
Ni1 C19 H19B 116.6
H19A C19 H19B 113.6
C21 C20 C19 121.3(3)
C21 C20 Ni1 72.55(17)
C19 C20 Ni1 69.51(16)
C21 C20 H20 118.5
C19 C20 H20 118.5
Ni1 C20 H20 118.5

loop_
_geom_bond_atom_site_label_1
_geom_bond_atom_site_label_2
_geom_bond_distance
Ni1 O1 1.9189(16)
Ni1 C19 1.986(3)
Ni1 C20 1.992(3)
Ni1 C21 2.049(3)
Ni1 P1 2.2020(6)
P1 C7 1.841(2)
P1 C13 1.8489(19)
P1 C2 1.866(2)
S1 O3 1.4352(19)
S1 O2 1.4356(19)
S1 O1 1.4809(17)
S1 C1 1.789(2)
C15 C16 1.515(3)
C15 C14 1.526(3)
C15 H15A 0.9700
C15 H15B 0.9700
C2 C1 1.385(3)
C2 C3 1.392(3)
C3 C4 1.384(3)
C3 H3 0.9300
C7 C12 1.527(3)
C7 C8 1.529(3)
C7 H7 0.9800
C14 C13 1.528(3)
C14 H14A 0.9700
C14 H14B 0.9700
C18 C17 1.527(3)
C18 C13 1.531(3)
C18 H18A 0.9700
C18 H18B 0.9700
C16 C17 1.502(4)
C16 H16A 0.9700
C16 H16B 0.9700
C13 H13 0.9800
C10 C11 1.516(4)
C10 C9 1.522(4)
C10 H10A 0.9700
C10 H10B 0.9700
C1 C6 1.397(3)
C17 H17A 0.9700
C17 H17B 0.9700
C5 C4 1.372(4)
C5 C6 1.374(4)
C5 H5 0.9300
C6 H6 0.9300
C4 H4 0.9300
C8 C9 1.532(3)
C8 H8A 0.9700
C8 H8B 0.9700
C9 H9A 0.9700
C9 H9B 0.9700
C12 C11 1.521(3)
C12 H12A 0.9700
C12 H12B 0.9700
C11 H11A 0.9700
C11 H11B 0.9700
C21 C20 1.362(4)
C21 H21A 0.9700
C21 H21B 0.9700
C19 C20 1.375(4)
C19 H19A 0.9700
C19 H19B 0.9700
C20 H20 0.9800

loop_
_geom_torsion_atom_site_label_1
_geom_torsion_atom_site_label_2
_geom_torsion_atom_site_label_3
_geom_torsion_atom_site_label_4
_geom_torsion
O3 S1 O1 Ni1 -166.10(12)
O2 S1 O1 Ni1 -35.31(14)
C1 S1 O1 Ni1 79.75(12)
C7 P1 C2 C1 -112.87(18)
C13 P1 C2 C1 135.41(18)
Ni1 P1 C2 C1 13.3(2)
C7 P1 C2 C3 70.24(18)
C13 P1 C2 C3 -41.48(19)
Ni1 P1 C2 C3 -163.61(15)
C1 C2 C3 C4 -0.4(3)
P1 C2 C3 C4 176.57(19)
C13 P1 C7 C12 177.00(15)
C2 P1 C7 C12 68.32(17)
Ni1 P1 C7 C12 -56.58(17)
C13 P1 C7 C8 49.04(19)
C2 P1 C7 C8 -59.64(19)
Ni1 P1 C7 C8 175.45(15)
C16 C15 C14 C13 55.6(3)
C14 C15 C16 C17 -54.2(3)
C15 C14 C13 C18 -57.0(2)
C15 C14 C13 P1 177.75(16)
C17 C18 C13 C14 57.1(3)
C17 C18 C13 P1 -178.49(17)
C7 P1 C13 C14 -177.72(14)
C2 P1 C13 C14 -65.58(16)
Ni1 P1 C13 C14 55.51(15)
C7 P1 C13 C18 58.40(17)
C2 P1 C13 C18 170.55(16)
Ni1 P1 C13 C18 -68.36(16)
C3 C2 C1 C6 0.6(3)
P1 C2 C1 C6 -176.28(18)
C3 C2 C1 S1 -178.87(17)
P1 C2 C1 S1 4.2(3)
O3 S1 C1 C2 -167.00(19)
O2 S1 C1 C2 68.5(2)
O1 S1 C1 C2 -50.2(2)
O3 S1 C1 C6 13.5(2)
O2 S1 C1 C6 -111.0(2)
O1 S1 C1 C6 130.35(19)
C15 C16 C17 C18 54.6(3)
C13 C18 C17 C16 -56.2(3)
C4 C5 C6 C1 -0.1(4)
C2 C1 C6 C5 -0.4(4)
S1 C1 C6 C5 179.2(2)
C6 C5 C4 C3 0.2(4)
C2 C3 C4 C5 0.0(4)
C12 C7 C8 C9 56.8(3)
P1 C7 C8 C9 -175.25(19)
C11 C10 C9 C8 56.0(3)
C7 C8 C9 C10 -56.6(3)
C8 C7 C12 C11 -56.9(3)
P1 C7 C12 C11 171.50(18)
C9 C10 C11 C12 -56.2(3)
C7 C12 C11 C10 56.9(3)
Ni1 C21 C20 C19 51.7(3)
Ni1 C19 C20 C21 -53.0(3)
